data_4510620
loop_
_publ_author_name
'Di Salvo, Florencia'
'Paterakis, Christos'
'Tsang, Min Ying'
'Garc\'ia, Yolanda'
'Vi\~nas, Clara'
'Teixidor, Francesc'
'Giner Planas, Jos\'e'
'Light, Mark E.'
'Hursthouse, Michael B.'
'Choquesillo-Lazarte, Duane'

_publ_section_title
;
 Synthesis and Crystallographic Studies of Disubstituted Carboranyl
 Alcohol Derivatives: Prevailing Chiral Recognition?
;
_journal_issue 4
_journal_name_full 'Crystal Growth &amp; Design'
_journal_page_first 1473
_journal_paper_doi 10.1021/cg400082z
_journal_volume 13
_journal_year 2013
_chemical_compound_source 'Will Stoate'
_chemical_formula_moiety 'C14 H22 B10 N2 O2, C2 H6 O '
_chemical_formula_sum 'C16 H28 B10 N2 O3'
_chemical_formula_weight 404.50
_chemical_name_common Anti-1a:EtOH
_chemical_name_systematic
;
 ?
;
_space_group_IT_number 61
_symmetry_cell_setting orthorhombic
_symmetry_space_group_name_Hall '-P 2ac 2ab'
_symmetry_space_group_name_H-M 'P b c a'
_atom_sites_solution_hydrogens geom
_atom_sites_solution_primary direct
_atom_sites_solution_secondary difmap
_audit_creation_method SHELXL-97
_cell_angle_alpha 90.00
_cell_angle_beta 90.00
_cell_angle_gamma 90.00
_cell_formula_units_Z 16
_cell_length_a 16.040(3)
_cell_length_b 20.284(4)
_cell_length_c 26.321(6)
_cell_measurement_reflns_used 24491
_cell_measurement_temperature 100(2)
_cell_measurement_theta_max 31.5
_cell_measurement_theta_min 2.2
_cell_volume 8564(3)
_computing_cell_refinement
;
CrystalClear-SM Expert 2.0 r7 (Rigaku, 2011)
;
_computing_data_collection
;
CrystalClear-SM Expert 2.0 r7 (Rigaku, 2011)
;
_computing_data_reduction
;
CrystalClear-SM Expert 2.0 r7 (Rigaku, 2011)
;
_computing_molecular_graphics
;
Images generated using CrystalMaker: a crystal and molecular 
structures program for Mac and Windows. CrystalMaker Software Ltd, 
Oxford, England (www.crystalmaker.com)
;
_computing_publication_material 'WINGX (Farrugia, 1998)'
_computing_structure_refinement 'SHELXL-97 (Sheldrick, 2008)'
_computing_structure_solution 'SHELXS-97 (Sheldrick, 1997)'
_diffrn_ambient_temperature 100(2)
_diffrn_detector 'CCD plate'
_diffrn_detector_area_resol_mean 28.5714
_diffrn_detector_type 'Rigaku HG Saturn724+ (2x2 bin mode)'
_diffrn_measured_fraction_theta_full 0.998
_diffrn_measured_fraction_theta_max 0.998
_diffrn_measurement_device 'four-circle \k diffractometer'
_diffrn_measurement_device_type 'Rigaku AFC12 (Left)'
_diffrn_measurement_method 'profile data from \w-scans'
_diffrn_measurement_specimen_support 'MiTeGen micromount'
_diffrn_radiation_collimation 'Confocal mirrors, HF Varimax '
_diffrn_radiation_type MoK\a
_diffrn_radiation_wavelength 0.71075
_diffrn_reflns_av_R_equivalents 0.0847
_diffrn_reflns_av_sigmaI/netI 0.0722
_diffrn_reflns_limit_h_max 19
_diffrn_reflns_limit_h_min -19
_diffrn_reflns_limit_k_max 24
_diffrn_reflns_limit_k_min -23
_diffrn_reflns_limit_l_max 21
_diffrn_reflns_limit_l_min -31
_diffrn_reflns_number 41104
_diffrn_reflns_theta_full 25.02
_diffrn_reflns_theta_max 25.02
_diffrn_reflns_theta_min 2.97
_diffrn_source 'Rotating Anode'
_diffrn_source_current 55.0
_diffrn_source_power 2.475
_diffrn_source_voltage 45.0
_exptl_absorpt_coefficient_mu 0.076
_exptl_absorpt_correction_T_max 0.9977
_exptl_absorpt_correction_T_min 0.9910
_exptl_absorpt_correction_type multi-scan
_exptl_absorpt_process_details
;
Jacobson, R. (1998). REQAB. Private communication to the 
Rigaku Corporation, Tokyo, Japan.
;
_exptl_crystal_colour Colourless
_exptl_crystal_density_diffrn 1.255
_exptl_crystal_density_method 'not measured'
_exptl_crystal_description Fragment
_exptl_crystal_F_000 3392
_exptl_crystal_size_max 0.12
_exptl_crystal_size_mid 0.10
_exptl_crystal_size_min 0.03
_refine_diff_density_max 0.712
_refine_diff_density_min -0.428
_refine_diff_density_rms 0.071
_refine_ls_extinction_method none
_refine_ls_goodness_of_fit_ref 1.350
_refine_ls_hydrogen_treatment mixed
_refine_ls_matrix_type full
_refine_ls_number_parameters 579
_refine_ls_number_reflns 7545
_refine_ls_number_restraints 6
_refine_ls_restrained_S_all 1.350
_refine_ls_R_factor_all 0.1382
_refine_ls_R_factor_gt 0.1264
_refine_ls_shift/su_max 0.001
_refine_ls_shift/su_mean 0.000
_refine_ls_structure_factor_coef Fsqd
_refine_ls_weighting_details 'calc w=1/[\s^2^(Fo^2^)+(0.0528P)^2^+25.3879P] where P=(Fo^2^+2Fc^2^)/3'
_refine_ls_weighting_scheme calc
_refine_ls_wR_factor_gt 0.2439
_refine_ls_wR_factor_ref 0.2499
_reflns_number_gt 6841
_reflns_number_total 7545
_reflns_threshold_expression >2\s(I)
_cod_data_source_file cg400082z_si_001.cif
_cod_data_source_block 2011acc0728
_cod_depositor_comments
;
The following automatic conversions were performed:

'_symmetry_cell_setting' value 'Orthorhombic' changed to
'orthorhombic' according to
/usr/data/users/saulius/automatic-downloads/retrospective/ACS/lib/dictionaries/cif_core.dic
dictionary named 'cif_core.dic' version 2.4.2 from 2011-04-26.

Automatic conversion script
Id: cif_fix_values 2281 2013-09-26 08:29:07Z andrius 
;
_cod_original_sg_symbol_H-M Pbca
_cod_database_code 4510620

loop_
_symmetry_equiv_pos_as_xyz
'x, y, z'
'-x+1/2, -y, z+1/2'
'x+1/2, -y+1/2, -z'
'-x, y+1/2, -z+1/2'
'-x, -y, -z'
'x-1/2, y, -z-1/2'
'-x-1/2, y-1/2, z'
'x, -y-1/2, z-1/2'

loop_
_atom_site_label
_atom_site_type_symbol
_atom_site_fract_x
_atom_site_fract_y
_atom_site_fract_z
_atom_site_U_iso_or_equiv
_atom_site_adp_type
_atom_site_occupancy
_atom_site_symmetry_multiplicity
_atom_site_calc_flag
_atom_site_refinement_flags
O101 O -0.0078(2) 0.04183(16) 0.57565(13) 0.0214(8) Uani 1 1 d .
O102 O -0.1380(2) 0.09643(16) 0.71060(13) 0.0200(8) Uani 1 1 d .
N101 N -0.0712(2) -0.10757(18) 0.63659(15) 0.0170(9) Uani 1 1 d .
H911 H 0.046(5) 0.030(4) 0.588(3) 0.08(3) Uiso 1 1 d .
N102 N -0.1238(2) 0.24191(18) 0.63410(15) 0.0169(9) Uani 1 1 d .
H912 H -0.090(5) 0.104(4) 0.722(3) 0.10(3) Uiso 1 1 d .
C101 C -0.1543(3) 0.0267(2) 0.59285(17) 0.0137(9) Uani 1 1 d .
C102 C -0.1918(3) 0.0926(2) 0.62490(17) 0.0142(10) Uani 1 1 d .
C103 C -0.0642(3) 0.0048(2) 0.60489(18) 0.0157(10) Uani 1 1 d .
H103 H -0.0529 0.0140 0.6416 0.019 Uiso 1 1 calc R
C104 C -0.0543(2) -0.0689(2) 0.59613(16) 0.0115(9) Uani 1 1 d .
C105 C -0.0323(3) -0.0936(2) 0.54908(17) 0.0146(10) Uani 1 1 d .
H105 H -0.0182 -0.0647 0.5220 0.017 Uiso 1 1 calc R
C106 C -0.0311(3) -0.1615(2) 0.54194(18) 0.0200(11) Uani 1 1 d .
H106 H -0.0158 -0.1799 0.5101 0.024 Uiso 1 1 calc R
C107 C -0.0528(3) -0.2021(2) 0.58268(19) 0.0201(11) Uani 1 1 d .
H107 H -0.0555 -0.2486 0.5787 0.024 Uiso 1 1 calc R
C108 C -0.0704(3) -0.1733(2) 0.62861(19) 0.0196(11) Uani 1 1 d .
H108 H -0.0827 -0.2013 0.6565 0.024 Uiso 1 1 calc R
C109 C -0.1331(3) 0.1282(2) 0.66288(17) 0.0135(9) Uani 1 1 d .
H109 H -0.0745 0.1257 0.6501 0.016 Uiso 1 1 calc R
C110 C -0.1585(3) 0.2007(2) 0.66807(16) 0.0118(9) Uani 1 1 d U
C111 C -0.2146(3) 0.2209(2) 0.70494(18) 0.0180(10) Uani 1 1 d .
H111 H -0.2359 0.1905 0.7292 0.022 Uiso 1 1 calc R
C112 C -0.2391(3) 0.2863(2) 0.70564(19) 0.0221(11) Uani 1 1 d .
H112 H -0.2775 0.3019 0.7303 0.027 Uiso 1 1 calc R
C113 C -0.2060(3) 0.3287(2) 0.6695(2) 0.0250(12) Uani 1 1 d .
H113 H -0.2229 0.3736 0.6685 0.030 Uiso 1 1 calc R
C114 C -0.1487(3) 0.3052(2) 0.63506(19) 0.0220(11) Uani 1 1 d .
H114 H -0.1257 0.3350 0.6110 0.026 Uiso 1 1 calc R
B103 B -0.2252(3) 0.0132(2) 0.6407(2) 0.0154(11) Uani 1 1 d .
H803 H -0.2097 -0.0126 0.6772 0.018 Uiso 1 1 calc R
B104 B -0.2321(3) -0.0295(3) 0.5818(2) 0.0145(11) Uani 1 1 d .
H104 H -0.2222 -0.0840 0.5792 0.017 Uiso 1 1 calc R
B105 B -0.1966(3) 0.0236(2) 0.53271(19) 0.0138(11) Uani 1 1 d .
H10A H -0.1628 0.0044 0.4985 0.017 Uiso 1 1 calc R
B106 B -0.1701(3) 0.1013(2) 0.56141(19) 0.0135(11) Uani 1 1 d .
H10B H -0.1188 0.1332 0.5463 0.016 Uiso 1 1 calc R
B107 B -0.2950(3) 0.0815(3) 0.6382(2) 0.0182(12) Uani 1 1 d .
H10C H -0.3261 0.1007 0.6733 0.022 Uiso 1 1 calc R
B108 B -0.3222(3) 0.0046(2) 0.6104(2) 0.0154(11) Uani 1 1 d .
H10D H -0.3723 -0.0273 0.6270 0.018 Uiso 1 1 calc R
B109 B -0.3062(3) 0.0112(3) 0.5429(2) 0.0177(12) Uani 1 1 d .
H10E H -0.3458 -0.0159 0.5148 0.021 Uiso 1 1 calc R
B110 B -0.2677(3) 0.0917(3) 0.5298(2) 0.0197(12) Uani 1 1 d .
H110 H -0.2815 0.1172 0.4930 0.024 Uiso 1 1 calc R
B111 B -0.2623(3) 0.1353(3) 0.5885(2) 0.0161(11) Uani 1 1 d .
H11A H -0.2725 0.1898 0.5906 0.019 Uiso 1 1 calc R
B112 B -0.3457(3) 0.0795(2) 0.5778(2) 0.0167(11) Uani 1 1 d .
H11B H -0.4114 0.0971 0.5728 0.020 Uiso 1 1 calc R
O201 O 0.0221(2) 0.20696(16) 0.58105(13) 0.0206(8) Uani 1 1 d .
O202 O 0.1377(2) 0.15259(16) 0.70570(13) 0.0227(8) Uani 1 1 d .
N201 N 0.0887(3) 0.36339(19) 0.62947(17) 0.0261(10) Uani 1 1 d .
H921 H -0.032(5) 0.222(3) 0.589(3) 0.08(3) Uiso 1 1 d .
N202 N 0.1345(2) 0.00507(18) 0.63262(15) 0.0167(9) Uani 1 1 d .
H922 H 0.096(4) 0.133(3) 0.724(2) 0.036(16) Uiso 1 1 d .
C201 C 0.1688(3) 0.2252(2) 0.59375(17) 0.0122(9) Uani 1 1 d .
C202 C 0.2046(3) 0.1569(2) 0.62372(16) 0.0113(9) Uani 1 1 d .
C203 C 0.0787(3) 0.2480(2) 0.60631(18) 0.0150(10) Uani 1 1 d .
H503 H 0.0699 0.2424 0.6437 0.018 Uiso 1 1 calc R
C204 C 0.0661(3) 0.3204(2) 0.5935(2) 0.0203(11) Uani 1 1 d .
C205 C 0.0301(3) 0.3395(2) 0.5476(2) 0.0244(11) Uani 1 1 d .
H205 H 0.0142 0.3076 0.5230 0.029 Uiso 1 1 calc R
C206 C 0.0181(3) 0.4061(3) 0.5389(2) 0.0336(14) Uani 1 1 d .
H206 H -0.0065 0.4208 0.5080 0.040 Uiso 1 1 calc R
C207 C 0.0420(3) 0.4504(3) 0.5750(2) 0.0361(15) Uani 1 1 d .
H207 H 0.0344 0.4963 0.5697 0.043 Uiso 1 1 calc R
C208 C 0.0773(3) 0.4278(2) 0.6194(3) 0.0363(15) Uani 1 1 d .
H208 H 0.0944 0.4591 0.6441 0.044 Uiso 1 1 calc R
C209 C 0.1428(3) 0.1198(2) 0.65823(17) 0.0137(10) Uani 1 1 d .
H209 H 0.0866 0.1207 0.6419 0.016 Uiso 1 1 calc R
C210 C 0.1691(3) 0.0479(2) 0.66495(18) 0.0153(10) Uani 1 1 d .
C211 C 0.2253(3) 0.0296(2) 0.70257(18) 0.0178(10) Uani 1 1 d .
H211 H 0.2472 0.0615 0.7254 0.021 Uiso 1 1 calc R
C212 C 0.2488(3) -0.0356(2) 0.70604(19) 0.0217(11) Uani 1 1 d .
H212 H 0.2875 -0.0495 0.7312 0.026 Uiso 1 1 calc R
C213 C 0.2148(3) -0.0807(2) 0.67209(19) 0.0244(12) Uani 1 1 d .
H213 H 0.2300 -0.1259 0.6733 0.029 Uiso 1 1 calc R
C214 C 0.1583(3) -0.0580(2) 0.63658(18) 0.0197(11) Uani 1 1 d .
H214 H 0.1350 -0.0891 0.6136 0.024 Uiso 1 1 calc R
B203 B 0.2392(3) 0.2345(2) 0.6431(2) 0.0142(11) Uani 1 1 d .
H203 H 0.2236 0.2579 0.6805 0.017 Uiso 1 1 calc R
B204 B 0.2479(3) 0.2810(3) 0.5860(2) 0.0152(11) Uani 1 1 d .
H204 H 0.2392 0.3358 0.5861 0.018 Uiso 1 1 calc R
B205 B 0.2122(3) 0.2313(2) 0.5343(2) 0.0161(11) Uani 1 1 d .
H20A H 0.1795 0.2532 0.5007 0.019 Uiso 1 1 calc R
B206 B 0.1828(3) 0.1522(2) 0.5592(2) 0.0153(11) Uani 1 1 d .
H20B H 0.1310 0.1221 0.5425 0.018 Uiso 1 1 calc R
B207 B 0.3080(3) 0.1655(2) 0.6375(2) 0.0152(11) Uani 1 1 d .
H20C H 0.3386 0.1435 0.6718 0.018 Uiso 1 1 calc R
B208 B 0.3377(3) 0.2434(3) 0.6131(2) 0.0186(12) Uani 1 1 d .
H20D H 0.3887 0.2731 0.6311 0.022 Uiso 1 1 calc R
B209 B 0.3216(3) 0.2419(3) 0.5450(2) 0.0171(11) Uani 1 1 d .
H20E H 0.3618 0.2705 0.5181 0.020 Uiso 1 1 calc R
B210 B 0.2810(3) 0.1628(3) 0.5291(2) 0.0171(11) Uani 1 1 d .
H210 H 0.2944 0.1393 0.4915 0.020 Uiso 1 1 calc R
B211 B 0.2741(3) 0.1151(3) 0.5857(2) 0.0158(11) Uani 1 1 d .
H21A H 0.2827 0.0603 0.5858 0.019 Uiso 1 1 calc R
B212 B 0.3595(3) 0.1704(3) 0.5771(2) 0.0179(11) Uani 1 1 d .
H21B H 0.4247 0.1523 0.5713 0.022 Uiso 1 1 calc R
O301 O 0.0135(2) 0.06979(17) 0.74993(13) 0.0286(8) Uani 1 1 d .
H301 H 0.0105 0.0289 0.7450 0.043 Uiso 1 1 calc R
C301 C 0.0001(3) 0.0837(2) 0.80316(19) 0.0270(12) Uani 1 1 d .
H509 H 0.0405 0.0590 0.8243 0.032 Uiso 1 1 calc R
H508 H -0.0570 0.0706 0.8133 0.032 Uiso 1 1 calc R
C302 C 0.0120(3) 0.1579(2) 0.8103(2) 0.0294(12) Uani 1 1 d .
H30A H 0.0698 0.1698 0.8024 0.044 Uiso 1 1 calc R
H30B H -0.0003 0.1697 0.8457 0.044 Uiso 1 1 calc R
H30C H -0.0258 0.1818 0.7876 0.044 Uiso 1 1 calc R
O401 O 0.0264(3) 0.44269(19) 0.76346(15) 0.0450(11) Uani 1 1 d .
H401 H 0.0412 0.4279 0.7919 0.068 Uiso 1 1 calc R
C401 C -0.0319(4) 0.3968(3) 0.7397(3) 0.0475(16) Uani 1 1 d .
H40A H -0.0394 0.4092 0.7037 0.057 Uiso 1 1 calc R
H40B H -0.0867 0.4006 0.7568 0.057 Uiso 1 1 calc R
C402 C -0.0022(6) 0.3250(3) 0.7426(3) 0.073(3) Uani 1 1 d .
H40C H 0.0560 0.3223 0.7315 0.109 Uiso 1 1 calc R
H40D H -0.0370 0.2975 0.7205 0.109 Uiso 1 1 calc R
H40E H -0.0066 0.3093 0.7777 0.109 Uiso 1 1 calc R

loop_
_atom_site_aniso_label
_atom_site_aniso_U_11
_atom_site_aniso_U_22
_atom_site_aniso_U_33
_atom_site_aniso_U_23
_atom_site_aniso_U_13
_atom_site_aniso_U_12
O101 0.0138(17) 0.0199(17) 0.030(2) 0.0032(15) 0.0020(15) -0.0038(14)
O102 0.0243(19) 0.0162(17) 0.0195(19) 0.0022(14) -0.0059(15) -0.0029(15)
N101 0.0121(19) 0.018(2) 0.021(2) -0.0019(17) -0.0012(16) 0.0015(16)
N102 0.0157(19) 0.0118(19) 0.023(2) -0.0004(16) -0.0012(17) -0.0011(16)
C101 0.018(2) 0.009(2) 0.014(2) 0.0002(17) -0.0020(18) -0.0020(18)
C102 0.013(2) 0.013(2) 0.017(2) 0.0020(18) -0.0019(19) 0.0044(18)
C103 0.014(2) 0.014(2) 0.019(3) -0.0031(19) 0.0011(19) -0.0019(19)
C104 0.005(2) 0.015(2) 0.014(2) 0.0012(18) -0.0043(17) -0.0010(18)
C105 0.009(2) 0.020(2) 0.014(2) -0.0013(19) -0.0032(18) 0.0010(19)
C106 0.013(2) 0.029(3) 0.018(3) -0.013(2) -0.0045(19) 0.003(2)
C107 0.020(2) 0.008(2) 0.033(3) -0.005(2) -0.010(2) 0.0017(19)
C108 0.021(2) 0.011(2) 0.027(3) 0.003(2) -0.003(2) -0.001(2)
C109 0.012(2) 0.017(2) 0.012(2) -0.0004(18) -0.0032(18) 0.0022(18)
C110 0.0090(19) 0.013(2) 0.013(2) -0.0039(17) -0.0070(17) -0.0023(17)
C111 0.021(2) 0.015(2) 0.019(3) 0.0013(19) 0.002(2) 0.002(2)
C112 0.019(2) 0.027(3) 0.021(3) -0.006(2) 0.001(2) 0.004(2)
C113 0.024(3) 0.023(3) 0.028(3) 0.002(2) -0.004(2) 0.001(2)
C114 0.019(2) 0.025(3) 0.022(3) 0.006(2) 0.000(2) -0.002(2)
B103 0.013(3) 0.014(3) 0.019(3) 0.004(2) 0.004(2) -0.002(2)
B104 0.015(3) 0.015(3) 0.014(3) -0.003(2) -0.003(2) -0.008(2)
B105 0.019(3) 0.013(3) 0.009(3) -0.001(2) -0.004(2) 0.000(2)
B106 0.015(3) 0.012(2) 0.013(3) 0.003(2) -0.001(2) 0.002(2)
B107 0.011(2) 0.021(3) 0.022(3) 0.003(2) -0.005(2) -0.003(2)
B108 0.013(2) 0.013(3) 0.020(3) 0.007(2) -0.001(2) -0.004(2)
B109 0.012(3) 0.019(3) 0.022(3) -0.005(2) -0.004(2) 0.002(2)
B110 0.017(3) 0.019(3) 0.023(3) 0.006(2) -0.002(2) 0.002(2)
B111 0.013(2) 0.015(3) 0.021(3) 0.000(2) -0.002(2) -0.001(2)
B112 0.013(2) 0.012(2) 0.025(3) -0.004(2) -0.005(2) 0.000(2)
O201 0.0152(17) 0.0186(17) 0.028(2) -0.0062(14) 0.0003(15) -0.0033(14)
O202 0.029(2) 0.0173(17) 0.0218(19) 0.0006(14) 0.0123(16) -0.0045(15)
N201 0.023(2) 0.013(2) 0.042(3) -0.0088(19) -0.005(2) 0.0043(18)
N202 0.0143(19) 0.014(2) 0.021(2) -0.0008(16) 0.0003(16) -0.0020(16)
C201 0.010(2) 0.013(2) 0.013(2) -0.0003(18) -0.0013(17) 0.0002(18)
C202 0.014(2) 0.008(2) 0.012(2) -0.0013(17) -0.0008(18) -0.0014(18)
C203 0.014(2) 0.013(2) 0.018(2) -0.0025(18) 0.0000(19) -0.0035(19)
C204 0.008(2) 0.014(2) 0.039(3) 0.003(2) 0.008(2) -0.0002(19)
C205 0.025(3) 0.023(3) 0.025(3) 0.004(2) 0.008(2) 0.010(2)
C206 0.034(3) 0.038(3) 0.029(3) 0.009(3) 0.015(3) 0.019(3)
C207 0.025(3) 0.022(3) 0.061(4) 0.021(3) 0.024(3) 0.013(2)
C208 0.022(3) 0.017(3) 0.070(5) -0.012(3) 0.004(3) 0.001(2)
C209 0.012(2) 0.011(2) 0.019(2) -0.0010(18) 0.0006(18) -0.0002(18)
C210 0.010(2) 0.016(2) 0.019(2) -0.0007(19) 0.0070(18) -0.0009(19)
C211 0.020(2) 0.019(2) 0.014(2) -0.0004(19) -0.0003(19) -0.002(2)
C212 0.024(3) 0.020(3) 0.021(3) 0.001(2) 0.000(2) 0.006(2)
C213 0.037(3) 0.010(2) 0.026(3) 0.001(2) 0.005(2) 0.009(2)
C214 0.028(3) 0.010(2) 0.021(3) -0.0027(19) 0.000(2) 0.001(2)
B203 0.015(2) 0.008(2) 0.020(3) -0.003(2) -0.002(2) -0.003(2)
B204 0.015(3) 0.016(3) 0.015(3) -0.001(2) 0.001(2) -0.008(2)
B205 0.017(3) 0.015(3) 0.016(3) 0.000(2) -0.002(2) -0.002(2)
B206 0.014(3) 0.013(3) 0.020(3) -0.004(2) -0.001(2) 0.001(2)
B207 0.012(2) 0.013(3) 0.021(3) 0.001(2) -0.002(2) 0.003(2)
B208 0.011(2) 0.021(3) 0.024(3) -0.002(2) 0.000(2) 0.001(2)
B209 0.017(3) 0.016(3) 0.018(3) -0.004(2) -0.001(2) -0.003(2)
B210 0.018(3) 0.019(3) 0.014(3) -0.002(2) 0.003(2) 0.000(2)
B211 0.013(2) 0.013(3) 0.021(3) -0.004(2) 0.002(2) -0.001(2)
B212 0.017(3) 0.020(3) 0.017(3) 0.000(2) 0.002(2) -0.002(2)
O301 0.035(2) 0.0254(19) 0.025(2) -0.0004(15) 0.0011(17) 0.0029(18)
C301 0.026(3) 0.030(3) 0.025(3) 0.007(2) 0.001(2) 0.000(2)
C302 0.027(3) 0.024(3) 0.038(3) -0.004(2) 0.005(2) 0.004(2)
O401 0.074(3) 0.033(2) 0.029(2) 0.0018(18) 0.001(2) -0.003(2)
C401 0.050(4) 0.053(4) 0.041(4) -0.009(3) -0.001(3) -0.007(3)
C402 0.133(8) 0.038(4) 0.047(5) 0.003(3) -0.043(5) -0.018(4)

loop_
_atom_type_symbol
_atom_type_description
_atom_type_scat_dispersion_real
_atom_type_scat_dispersion_imag
_atom_type_scat_source
C C 0.0033 0.0016 'International Tables Vol C Tables 4.2.6.8 and 6.1.1.4'
H H 0.0000 0.0000 'International Tables Vol C Tables 4.2.6.8 and 6.1.1.4'
B B 0.0013 0.0007 'International Tables Vol C Tables 4.2.6.8 and 6.1.1.4'
N N 0.0061 0.0033 'International Tables Vol C Tables 4.2.6.8 and 6.1.1.4'
O O 0.0106 0.0060 'International Tables Vol C Tables 4.2.6.8 and 6.1.1.4'

loop_
_geom_angle_atom_site_label_1
_geom_angle_atom_site_label_2
_geom_angle_atom_site_label_3
_geom_angle
C108 N101 C104 116.7(4)
C110 N102 C114 117.3(4)
C103 C101 C102 117.3(3)
C103 C101 B104 121.6(4)
C102 C101 B104 110.6(3)
C103 C101 B103 115.0(4)
C102 C101 B103 61.7(3)
B104 C101 B103 62.4(3)
C103 C101 B105 123.1(4)
C102 C101 B105 110.3(3)
B104 C101 B105 62.2(3)
B103 C101 B105 114.0(4)
C103 C101 B106 118.9(4)
C102 C101 B106 59.9(3)
B104 C101 B106 113.0(3)
B103 C101 B106 113.0(3)
B105 C101 B106 62.5(3)
C109 C102 C101 118.3(3)
C109 C102 B107 121.1(4)
C101 C102 B107 110.1(3)
C109 C102 B106 117.2(4)
C101 C102 B106 61.5(3)
B107 C102 B106 114.2(4)
C109 C102 B111 121.7(4)
C101 C102 B111 110.7(3)
B107 C102 B111 62.8(3)
B106 C102 B111 62.5(3)
C109 C102 B103 117.4(4)
C101 C102 B103 60.0(3)
B107 C102 B103 62.1(3)
B106 C102 B103 112.9(3)
B111 C102 B103 113.3(3)
O101 C103 C104 112.1(4)
O101 C103 C101 109.6(4)
C104 C103 C101 110.4(3)
N101 C104 C105 123.2(4)
N101 C104 C103 115.5(4)
C105 C104 C103 121.3(4)
C104 C105 C106 119.0(4)
C105 C106 C107 118.4(4)
C108 C107 C106 118.5(4)
N101 C108 C107 124.0(4)
O102 C109 C110 110.1(4)
O102 C109 C102 109.1(4)
C110 C109 C102 110.0(3)
N102 C110 C111 123.4(4)
N102 C110 C109 115.3(4)
C111 C110 C109 121.3(4)
C112 C111 C110 118.5(4)
C111 C112 C113 118.5(5)
C114 C113 C112 119.5(5)
N102 C114 C113 122.8(5)
C101 B103 C102 58.3(3)
C101 B103 B108 105.5(4)
C102 B103 B108 104.7(3)
C101 B103 B104 58.7(3)
C102 B103 B104 105.0(4)
B108 B103 B104 60.0(3)
C101 B103 B107 105.3(4)
C102 B103 B107 57.8(3)
B108 B103 B107 60.3(3)
B104 B103 B107 107.8(4)
C101 B104 B108 105.2(3)
C101 B104 B109 106.0(4)
B108 B104 B109 61.1(3)
C101 B104 B105 59.1(3)
B108 B104 B105 109.6(4)
B109 B104 B105 60.8(3)
C101 B104 B103 58.9(3)
B108 B104 B103 59.4(3)
B109 B104 B103 108.6(4)
B105 B104 B103 108.6(3)
C101 B105 B104 58.7(3)
C101 B105 B110 105.1(4)
B104 B105 B110 107.1(4)
C101 B105 B109 104.7(4)
B104 B105 B109 59.5(3)
B110 B105 B109 59.4(3)
C101 B105 B106 59.3(3)
B104 B105 B106 107.5(3)
B110 B105 B106 59.5(3)
B109 B105 B106 106.9(4)
C102 B106 C101 58.5(3)
C102 B106 B111 58.8(3)
C101 B106 B111 105.5(3)
C102 B106 B110 105.4(4)
C101 B106 B110 104.7(3)
B111 B106 B110 60.0(3)
C102 B106 B105 105.7(3)
C101 B106 B105 58.2(3)
B111 B106 B105 108.2(4)
B110 B106 B105 60.1(3)
C102 B107 B108 105.6(4)
C102 B107 B103 60.1(3)
B108 B107 B103 59.2(3)
C102 B107 B111 58.9(3)
B108 B107 B111 107.8(4)
B103 B107 B111 108.5(4)
C102 B107 B112 105.1(4)
B108 B107 B112 60.1(3)
B103 B107 B112 107.5(4)
B111 B107 B112 59.6(3)
B103 B108 B104 60.6(3)
B103 B108 B107 60.5(3)
B104 B108 B107 108.5(4)
B103 B108 B112 108.7(3)
B104 B108 B112 107.5(4)
B107 B108 B112 60.2(3)
B103 B108 B109 108.4(4)
B104 B108 B109 59.5(3)
B107 B108 B109 107.9(4)
B112 B108 B109 59.5(3)
B104 B109 B110 107.9(4)
B104 B109 B112 107.6(4)
B110 B109 B112 60.6(3)
B104 B109 B105 59.7(3)
B110 B109 B105 60.2(3)
B112 B109 B105 108.5(4)
B104 B109 B108 59.4(3)
B110 B109 B108 108.0(4)
B112 B109 B108 59.8(3)
B105 B109 B108 107.3(4)
B109 B110 B111 107.7(4)
B109 B110 B106 108.3(4)
B111 B110 B106 59.9(3)
B109 B110 B105 60.4(3)
B111 B110 B105 108.3(4)
B106 B110 B105 60.4(3)
B109 B110 B112 59.8(3)
B111 B110 B112 59.4(3)
B106 B110 B112 107.3(4)
B105 B110 B112 107.9(4)
C102 B111 B112 105.3(4)
C102 B111 B106 58.8(3)
B112 B111 B106 108.4(4)
C102 B111 B110 105.4(4)
B112 B111 B110 60.6(3)
B106 B111 B110 60.1(3)
C102 B111 B107 58.3(3)
B112 B111 B107 60.3(3)
B106 B111 B107 107.5(4)
B110 B111 B107 108.6(4)
B111 B112 B109 108.0(4)
B111 B112 B108 107.9(4)
B109 B112 B108 60.6(3)
B111 B112 B107 60.1(3)
B109 B112 B107 108.4(4)
B108 B112 B107 59.7(3)
B111 B112 B110 59.9(3)
B109 B112 B110 59.7(3)
B108 B112 B110 107.9(4)
B107 B112 B110 107.9(4)
C204 N201 C208 117.2(5)
C210 N202 C214 116.9(4)
C203 C201 C202 117.4(3)
C203 C201 B204 121.2(4)
C202 C201 B204 110.1(3)
C203 C201 B205 123.3(4)
C202 C201 B205 110.2(3)
B204 C201 B205 62.9(3)
C203 C201 B203 114.5(4)
C202 C201 B203 61.2(3)
B204 C201 B203 62.2(3)
B205 C201 B203 114.3(3)
C203 C201 B206 118.8(3)
C202 C201 B206 60.5(3)
B204 C201 B206 113.7(3)
B205 C201 B206 62.3(3)
B203 C201 B206 113.4(3)
C209 C202 C201 117.1(3)
C209 C202 B207 123.3(4)
C201 C202 B207 110.2(3)
C209 C202 B211 121.2(3)
C201 C202 B211 110.6(3)
B207 C202 B211 62.9(3)
C209 C202 B206 114.8(3)
C201 C202 B206 61.4(3)
B207 C202 B206 114.1(3)
B211 C202 B206 62.2(3)
C209 C202 B203 118.2(3)
C201 C202 B203 60.4(3)
B207 C202 B203 62.4(3)
B211 C202 B203 114.1(3)
B206 C202 B203 113.6(3)
O201 C203 C204 112.5(4)
O201 C203 C201 109.0(3)
C204 C203 C201 111.3(4)
N201 C204 C205 123.0(4)
N201 C204 C203 115.9(4)
C205 C204 C203 121.1(4)
C206 C205 C204 118.3(5)
C207 C206 C205 119.2(5)
C206 C207 C208 119.2(5)
N201 C208 C207 123.1(5)
O202 C209 C210 111.2(4)
O202 C209 C202 109.1(3)
C210 C209 C202 111.0(3)
N202 C210 C211 123.3(4)
N202 C210 C209 115.6(4)
C211 C210 C209 121.0(4)
C212 C211 C210 118.7(4)
C211 C212 C213 118.8(5)
C214 C213 C212 118.4(4)
N202 C214 C213 123.9(4)
C201 B203 C202 58.3(2)
C201 B203 B208 104.9(4)
C202 B203 B208 104.1(4)
C201 B203 B204 58.4(3)
C202 B203 B204 104.8(3)
B208 B203 B204 60.0(3)
C201 B203 B207 104.7(3)
C202 B203 B207 57.7(3)
B208 B203 B207 59.6(3)
B204 B203 B207 107.2(4)
C201 B204 B208 105.6(4)
C201 B204 B203 59.4(3)
B208 B204 B203 59.9(3)
C201 B204 B209 105.5(4)
B208 B204 B209 61.0(3)
B203 B204 B209 109.1(4)
C201 B204 B205 58.7(3)
B208 B204 B205 108.8(4)
B203 B204 B205 108.6(4)
B209 B204 B205 60.1(3)
C201 B205 B210 105.3(4)
C201 B205 B204 58.4(3)
B210 B205 B204 107.4(4)
C201 B205 B209 105.2(4)
B210 B205 B209 59.9(3)
B204 B205 B209 59.9(3)
C201 B205 B206 59.8(3)
B210 B205 B206 59.5(3)
B204 B205 B206 108.0(4)
B209 B205 B206 107.8(4)
C202 B206 C201 58.1(3)
C202 B206 B210 104.5(3)
C201 B206 B210 104.1(3)
C202 B206 B211 58.4(3)
C201 B206 B211 104.9(3)
B210 B206 B211 59.9(3)
C202 B206 B205 104.8(3)
C201 B206 B205 57.9(3)
B210 B206 B205 59.8(3)
B211 B206 B205 107.7(4)
C202 B207 B208 106.0(3)
C202 B207 B211 58.9(3)
B208 B207 B211 108.3(4)
C202 B207 B203 59.9(3)
B208 B207 B203 59.8(3)
B211 B207 B203 108.8(4)
C202 B207 B212 105.4(4)
B208 B207 B212 60.3(3)
B211 B207 B212 59.8(3)
B203 B207 B212 108.3(4)
B207 B208 B203 60.6(3)
B207 B208 B204 108.1(4)
B203 B208 B204 60.1(3)
B207 B208 B212 60.4(3)
B203 B208 B212 109.0(4)
B204 B208 B212 107.5(4)
B207 B208 B209 107.8(4)
B203 B208 B209 108.2(4)
B204 B208 B209 59.7(3)
B212 B208 B209 59.4(3)
B210 B209 B212 60.3(3)
B210 B209 B204 107.5(4)
B212 B209 B204 107.4(4)
B210 B209 B205 59.8(3)
B212 B209 B205 108.1(4)
B204 B209 B205 60.0(3)
B210 B209 B208 107.5(4)
B212 B209 B208 59.8(3)
B204 B209 B208 59.3(3)
B205 B209 B208 107.3(4)
B206 B210 B211 60.4(3)
B206 B210 B205 60.7(3)
B211 B210 B205 108.7(4)
B206 B210 B209 109.2(4)
B211 B210 B209 108.4(4)
B205 B210 B209 60.3(3)
B206 B210 B212 108.6(4)
B211 B210 B212 60.0(3)
B205 B210 B212 108.3(4)
B209 B210 B212 59.9(3)
C202 B211 B210 105.1(4)
C202 B211 B212 105.1(3)
B210 B211 B212 60.3(3)
C202 B211 B206 59.3(3)
B210 B211 B206 59.7(3)
B212 B211 B206 108.4(4)
C202 B211 B207 58.1(3)
B210 B211 B207 108.0(4)
B212 B211 B207 60.2(3)
B206 B211 B207 107.9(3)
B209 B212 B211 108.0(4)
B209 B212 B210 59.8(3)
B211 B212 B210 59.7(3)
B209 B212 B208 60.8(3)
B211 B212 B208 107.6(4)
B210 B212 B208 107.9(4)
B209 B212 B207 108.0(4)
B211 B212 B207 60.0(3)
B210 B212 B207 107.3(4)
B208 B212 B207 59.2(3)
O301 C301 C302 107.1(4)
O401 C401 C402 112.7(6)

loop_
_geom_bond_atom_site_label_1
_geom_bond_atom_site_label_2
_geom_bond_distance
O101 C103 1.405(5)
O102 C109 1.414(5)
N101 C108 1.350(6)
N101 C104 1.350(6)
N102 C110 1.345(6)
N102 C114 1.346(6)
C101 C103 1.546(6)
C101 C102 1.691(6)
C101 B104 1.715(6)
C101 B103 1.720(7)
C101 B105 1.723(6)
C101 B106 1.743(6)
C102 C109 1.551(6)
C102 B107 1.707(7)
C102 B106 1.716(7)
C102 B111 1.716(7)
C102 B103 1.748(6)
C103 C104 1.520(6)
C104 C105 1.382(6)
C105 C106 1.390(6)
C106 C107 1.396(7)
C107 C108 1.372(7)
C109 C110 1.532(6)
C110 C111 1.386(6)
C111 C112 1.384(6)
C112 C113 1.388(7)
C113 C114 1.376(7)
B103 B108 1.758(7)
B103 B104 1.780(7)
B103 B107 1.782(7)
B104 B108 1.769(7)
B104 B109 1.772(7)
B104 B105 1.775(7)
B105 B110 1.793(7)
B105 B109 1.795(7)
B105 B106 1.799(7)
B106 B111 1.780(7)
B106 B110 1.783(7)
B107 B108 1.778(7)
B107 B111 1.784(7)
B107 B112 1.787(7)
B108 B112 1.786(7)
B108 B109 1.800(8)
B109 B110 1.778(8)
B109 B112 1.780(7)
B110 B111 1.783(8)
B110 B112 1.795(8)
B111 B112 1.774(7)
O201 C203 1.400(5)
O202 C209 1.418(5)
N201 C204 1.338(6)
N201 C208 1.345(6)
N202 C210 1.337(6)
N202 C214 1.340(6)
C201 C203 1.552(6)
C201 C202 1.695(6)
C201 B204 1.713(6)
C201 B205 1.718(7)
C201 B203 1.732(7)
C201 B206 1.753(6)
C202 C209 1.541(6)
C202 B207 1.706(6)
C202 B211 1.721(6)
C202 B206 1.737(7)
C202 B203 1.746(6)
C203 C204 1.520(6)
C204 C205 1.394(7)
C205 C206 1.385(7)
C206 C207 1.364(8)
C207 C208 1.378(8)
C209 C210 1.527(6)
C210 C211 1.390(6)
C211 C212 1.379(6)
C212 C213 1.390(7)
C213 C214 1.380(7)
B203 B208 1.776(7)
B203 B204 1.780(7)
B203 B207 1.789(7)
B204 B208 1.778(7)
B204 B209 1.786(7)
B204 B205 1.789(7)
B205 B210 1.780(7)
B205 B209 1.791(7)
B205 B206 1.796(7)
B206 B210 1.775(7)
B206 B211 1.787(7)
B207 B208 1.772(7)
B207 B211 1.789(7)
B207 B212 1.793(7)
B208 B212 1.791(7)
B208 B209 1.810(8)
B209 B210 1.782(7)
B209 B212 1.785(7)
B210 B211 1.779(7)
B210 B212 1.791(8)
B211 B212 1.785(7)
O301 C301 1.445(6)
C301 C302 1.529(7)
O401 C401 1.460(7)
C401 C402 1.534(9)

loop_
_geom_hbond_atom_site_label_D
_geom_hbond_atom_site_label_H
_geom_hbond_atom_site_label_A
_geom_hbond_distance_DH
_geom_hbond_distance_HA
_geom_hbond_distance_DA
_geom_hbond_angle_DHA
_geom_hbond_site_symmetry_A
O101 H911 N202 0.95(8) 1.91(8) 2.831(5) 162(7) .
O102 H912 O301 0.84(9) 1.95(9) 2.697(5) 149(8) .
O201 H921 N102 0.95(8) 1.93(8) 2.816(5) 155(7) .
O202 H922 O301 0.91(6) 1.97(6) 2.854(5) 164(5) .
O301 H301 O401 0.84 1.86 2.680(5) 164.7 4_546
O401 H401 N101 0.84 2.07 2.911(6) 176.9 4_556
